data_8106553
loop_
_publ_author_name
'El-Hiti, Gamal A.'
'Abdel-Wahab, Bakr F.'
'Hegazy, Amany S.'
'Kariuki, Benson M.'

_publ_section_title
;
 Crystal structure of
 (E)-2-(5-(4-fluorophenyl)-3-(furan-2-yl)-4,5-dihydro-1H-pyrazol-1-yl)-5-((4-fluorophenyl)diazenyl)-4-methylthiazole,
 C23H17F2N5OS
;
_journal_issue 3
_journal_name_full 'Zeitschrift f\"ur Kristallographie - New Crystal Structures'
_journal_page_first 413
_journal_page_last 415
_journal_paper_doi 10.1515/ncrs-2016-0293
_journal_volume 232
_journal_year 2017
_chemical_formula_moiety 'C23 H17 F2 N5 O S'
_chemical_formula_sum 'C23 H17 F2 N5 O S'
_chemical_formula_weight 449.47
_space_group_crystal_system monoclinic
_space_group_IT_number 14
_space_group_name_Hall '-P 2ybc'
_space_group_name_H-M_alt 'P 1 21/c 1'
_atom_sites_solution_hydrogens geom
_cell_angle_alpha 90
_cell_angle_beta 97.726(7)
_cell_angle_gamma 90
_cell_formula_units_Z 4
_cell_length_a 5.2272(4)
_cell_length_b 26.7398(15)
_cell_length_c 15.2645(10)
_cell_measurement_reflns_used 2445
_cell_measurement_temperature 298(2)
_cell_measurement_theta_max 27.0900
_cell_measurement_theta_min 4.0900
_cell_volume 2114.2(2)
_computing_cell_refinement 'CrysAlis PRO [14]'
_computing_data_collection 'CrysAlis PRO [14]'
_computing_data_reduction 'CrysAlis PRO [14]'
_computing_molecular_graphics 'ORTEP-3 for Windows [16]'
_computing_publication_material 'WinGX [16] and CHEMDRAW Ultra [17]'
_computing_structure_refinement 'SHELXS2013 [15]'
_computing_structure_solution 'SHELXS2013 [15]'
_diffrn_ambient_temperature 298(2)
_diffrn_measured_fraction_theta_full 0.998
_diffrn_measured_fraction_theta_max 0.842
_diffrn_measurement_device_type 'SuperNova, Dual, Cu at zero, Atlas'
_diffrn_measurement_method '\w scans'
_diffrn_radiation_monochromator mirror
_diffrn_radiation_type MoK\a
_diffrn_radiation_wavelength 0.71073
_diffrn_reflns_av_R_equivalents 0.0308
_diffrn_reflns_av_unetI/netI 0.0487
_diffrn_reflns_Laue_measured_fraction_full 0.998
_diffrn_reflns_Laue_measured_fraction_max 0.842
_diffrn_reflns_limit_h_max 5
_diffrn_reflns_limit_h_min -7
_diffrn_reflns_limit_k_max 36
_diffrn_reflns_limit_k_min -35
_diffrn_reflns_limit_l_max 21
_diffrn_reflns_limit_l_min -14
_diffrn_reflns_number 10634
_diffrn_reflns_point_group_measured_fraction_full 0.998
_diffrn_reflns_point_group_measured_fraction_max 0.842
_diffrn_reflns_theta_full 25.242
_diffrn_reflns_theta_max 29.754
_diffrn_reflns_theta_min 3.533
_diffrn_source 'micro-focus sealed X-ray tube'
_diffrn_standards_decay_% 0
_diffrn_standards_interval_count 0
_diffrn_standards_interval_time 0
_exptl_absorpt_coefficient_mu 0.197
_exptl_absorpt_correction_T_max 0.998
_exptl_absorpt_correction_T_min 0.986
_exptl_absorpt_correction_type gaussian
_exptl_absorpt_process_details
;
CrysAlisPro 1.171.38.41g (Rigaku Oxford Diffraction, 2015)
Numerical absorption correction based on gaussian integration over
			a multifaceted crystal model
Empirical absorption correction using spherical harmonics,
 implemented in SCALE3 ABSPACK scaling algorithm.
;
_exptl_crystal_colour orange
_exptl_crystal_density_diffrn 1.412
_exptl_crystal_description needle
_exptl_crystal_F_000 928
_exptl_crystal_size_max 0.824
_exptl_crystal_size_mid 0.272
_exptl_crystal_size_min 0.064
_refine_diff_density_max 0.207
_refine_diff_density_min -0.235
_refine_diff_density_rms 0.043
_refine_ls_extinction_coef .
_refine_ls_extinction_method none
_refine_ls_goodness_of_fit_ref 1.043
_refine_ls_hydrogen_treatment constr
_refine_ls_matrix_type full
_refine_ls_number_parameters 290
_refine_ls_number_reflns 5088
_refine_ls_number_restraints 0
_refine_ls_restrained_S_all 1.043
_refine_ls_R_factor_all 0.1016
_refine_ls_R_factor_gt 0.0547
_refine_ls_shift/su_max 0.000
_refine_ls_shift/su_mean 0.000
_refine_ls_structure_factor_coef Fsqd
_refine_ls_weighting_details 'w=1/[\s^2^(Fo^2^)+(0.0419P)^2^+0.6915P] where P=(Fo^2^+2Fc^2^)/3'
_refine_ls_weighting_scheme calc
_refine_ls_wR_factor_gt 0.1124
_refine_ls_wR_factor_ref 0.1371
_reflns_Friedel_coverage 0.000
_reflns_Friedel_fraction_full .
_reflns_Friedel_fraction_max .
_reflns_number_gt 3027
_reflns_number_total 5088
_reflns_threshold_expression 'I > 2\s(I)'
_cod_data_source_file suppl_ncrs-2016-0293_suppl.cif
_cod_data_source_block bmk1612
_cod_original_sg_symbol_H-M 'P 21/c'
_cod_database_code 8106553
_shelx_space_group_comment
;
The symmetry employed for this shelxl refinement is uniquely defined
by the following loop, which should always be used as a source of
symmetry information in preference to the above space-group names.
They are only intended as comments.
;
_shelx_estimated_absorpt_t_min 0.855
_shelx_estimated_absorpt_t_max 0.988
_shelxl_version_number 2013-4

loop_
_space_group_symop_operation_xyz
'x, y, z'
'-x, y+1/2, -z+1/2'
'-x, -y, -z'
'x, -y-1/2, z-1/2'

loop_
_atom_site_label
_atom_site_type_symbol
_atom_site_fract_x
_atom_site_fract_y
_atom_site_fract_z
_atom_site_U_iso_or_equiv
_atom_site_adp_type
_atom_site_occupancy
_atom_site_site_symmetry_order
_atom_site_calc_flag
_atom_site_refinement_flags_posn
_atom_site_refinement_flags_adp
_atom_site_refinement_flags_occupancy
_atom_site_disorder_assembly
_atom_site_disorder_group
C1 C 0.6495(5) 0.04738(10) 0.59780(18) 0.0655(7) Uani 1 1 d . . . . .
H1 H 0.7744 0.0224 0.6059 0.079 Uiso 1 1 calc R U . . .
C2 C 0.6361(5) 0.08585(10) 0.65183(18) 0.0649(7) Uani 1 1 d . . . . .
H2 H 0.7473 0.0926 0.7033 0.078 Uiso 1 1 calc R U . . .
C3 C 0.4207(5) 0.11438(10) 0.61618(17) 0.0615(7) Uani 1 1 d . . . . .
H3 H 0.3617 0.1436 0.6396 0.074 Uiso 1 1 calc R U . . .
C4 C 0.3163(5) 0.09110(8) 0.54141(15) 0.0500(6) Uani 1 1 d . . . . .
C5 C 0.0979(5) 0.10124(8) 0.47659(15) 0.0484(5) Uani 1 1 d . . . . .
C6 C -0.0673(5) 0.14694(9) 0.47670(16) 0.0561(6) Uani 1 1 d . . . . .
H6A H 0.0359 0.1772 0.4797 0.067 Uiso 1 1 calc R U . . .
H6B H -0.1676 0.1465 0.5257 0.067 Uiso 1 1 calc R U . . .
C7 C -0.2426(5) 0.14272(8) 0.38738(15) 0.0511(6) Uani 1 1 d . . . . .
H7 H -0.4242 0.1455 0.3963 0.061 Uiso 1 1 calc R U . . .
C8 C -0.1805(4) 0.18103(8) 0.32111(15) 0.0474(5) Uani 1 1 d . . . . .
C9 C -0.3144(5) 0.22552(9) 0.31469(19) 0.0663(7) Uani 1 1 d . . . . .
H9 H -0.4475 0.2306 0.3485 0.080 Uiso 1 1 calc R U . . .
C10 C -0.2526(8) 0.26247(12) 0.2587(3) 0.0966(13) Uani 1 1 d . . . . .
H10 H -0.3431 0.2925 0.2542 0.116 Uiso 1 1 calc R U . . .
C11 C -0.0596(9) 0.25460(16) 0.2104(2) 0.1000(14) Uani 1 1 d . . . . .
C12 C 0.0778(7) 0.21132(16) 0.21420(19) 0.0889(11) Uani 1 1 d . . . . .
H12 H 0.2106 0.2070 0.1800 0.107 Uiso 1 1 calc R U . . .
C13 C 0.0149(5) 0.17366(10) 0.27052(16) 0.0610(7) Uani 1 1 d . . . . .
H13 H 0.1049 0.1436 0.2739 0.073 Uiso 1 1 calc R U . . .
C14 C -0.3075(5) 0.06521(8) 0.29387(15) 0.0510(6) Uani 1 1 d . . . . .
C15 C -0.4537(5) 0.00457(9) 0.18424(16) 0.0521(6) Uani 1 1 d . . . . .
C16 C -0.5903(5) 0.04815(9) 0.17850(16) 0.0534(6) Uani 1 1 d . . . . .
C17 C -0.8163(5) 0.05989(11) 0.11044(18) 0.0706(8) Uani 1 1 d . . . . .
H17A H -0.9659 0.0658 0.1391 0.106 Uiso 1 1 calc R U . . .
H17B H -0.8485 0.0322 0.0705 0.106 Uiso 1 1 calc R U . . .
H17C H -0.7791 0.0892 0.0780 0.106 Uiso 1 1 calc R U . . .
C18 C -0.3962(5) -0.11526(9) 0.09743(16) 0.0549(6) Uani 1 1 d . . . . .
C19 C -0.6020(6) -0.12125(11) 0.0320(2) 0.0775(9) Uani 1 1 d . . . . .
H19 H -0.7214 -0.0956 0.0198 0.093 Uiso 1 1 calc R U . . .
C20 C -0.6318(7) -0.16490(13) -0.0153(2) 0.0914(10) Uani 1 1 d . . . . .
H20 H -0.7712 -0.1691 -0.0594 0.110 Uiso 1 1 calc R U . . .
C21 C -0.4549(6) -0.20178(11) 0.00311(19) 0.0728(8) Uani 1 1 d . . . . .
C22 C -0.2510(6) -0.19752(11) 0.0663(2) 0.0793(9) Uani 1 1 d . . . . .
H22 H -0.1328 -0.2235 0.0777 0.095 Uiso 1 1 calc R U . . .
C23 C -0.2219(6) -0.15362(11) 0.1137(2) 0.0751(8) Uani 1 1 d . . . . .
H23 H -0.0816 -0.1499 0.1576 0.090 Uiso 1 1 calc R U . . .
N1 N 0.0261(4) 0.07057(7) 0.41315(13) 0.0538(5) Uani 1 1 d . . . . .
N2 N -0.1851(4) 0.09153(7) 0.36206(13) 0.0564(5) Uani 1 1 d . . . . .
N3 N -0.5072(4) 0.08338(7) 0.24102(13) 0.0548(5) Uani 1 1 d . . . . .
N4 N -0.5024(4) -0.03614(8) 0.13060(13) 0.0567(5) Uani 1 1 d . . . . .
N5 N -0.3458(4) -0.07204(8) 0.15071(13) 0.0579(5) Uani 1 1 d . . . . .
O1 O 0.4563(3) 0.04935(6) 0.52908(11) 0.0641(5) Uani 1 1 d . . . . .
F1 F 0.0032(6) 0.29140(10) 0.15608(16) 0.1654(13) Uani 1 1 d . . . . .
F2 F -0.4863(4) -0.24579(7) -0.04261(13) 0.1111(7) Uani 1 1 d . . . . .
S1 S -0.20373(13) 0.00572(2) 0.27253(4) 0.0553(2) Uani 1 1 d . . . . .

loop_
_atom_site_aniso_label
_atom_site_aniso_U_11
_atom_site_aniso_U_22
_atom_site_aniso_U_33
_atom_site_aniso_U_23
_atom_site_aniso_U_13
_atom_site_aniso_U_12
C1 0.0600(16) 0.0674(17) 0.0635(16) 0.0087(14) -0.0123(14) 0.0043(13)
C2 0.0652(17) 0.0727(17) 0.0522(15) 0.0007(13) -0.0087(13) -0.0104(14)
C3 0.0677(17) 0.0610(15) 0.0535(15) -0.0071(12) -0.0004(13) -0.0035(13)
C4 0.0547(14) 0.0467(12) 0.0481(13) 0.0019(10) 0.0045(11) -0.0026(11)
C5 0.0546(14) 0.0453(12) 0.0450(12) 0.0031(10) 0.0049(11) -0.0037(11)
C6 0.0705(16) 0.0507(13) 0.0469(13) 0.0015(11) 0.0069(12) 0.0020(12)
C7 0.0517(14) 0.0468(12) 0.0539(14) 0.0023(11) 0.0046(11) 0.0030(11)
C8 0.0464(13) 0.0471(12) 0.0458(13) 0.0016(10) -0.0049(11) -0.0006(11)
C9 0.0653(17) 0.0497(14) 0.0778(18) 0.0025(13) -0.0124(14) 0.0055(13)
C10 0.105(3) 0.0559(17) 0.113(3) 0.0303(18) -0.044(2) -0.0115(19)
C11 0.109(3) 0.102(3) 0.074(2) 0.047(2) -0.040(2) -0.053(3)
C12 0.075(2) 0.134(3) 0.0538(17) 0.016(2) -0.0058(16) -0.041(2)
C13 0.0570(15) 0.0731(17) 0.0507(14) 0.0040(13) -0.0001(13) -0.0052(13)
C14 0.0555(14) 0.0482(12) 0.0476(13) 0.0052(11) 0.0005(12) -0.0059(11)
C15 0.0537(14) 0.0530(13) 0.0472(13) 0.0037(11) -0.0021(11) -0.0060(12)
C16 0.0525(14) 0.0594(14) 0.0467(13) 0.0096(11) 0.0016(11) -0.0054(12)
C17 0.0643(17) 0.0846(19) 0.0581(16) 0.0101(14) -0.0086(14) 0.0020(15)
C18 0.0582(15) 0.0588(14) 0.0457(13) 0.0007(11) -0.0005(12) -0.0081(13)
C19 0.075(2) 0.0730(18) 0.0770(19) -0.0136(15) -0.0184(16) 0.0023(15)
C20 0.090(2) 0.089(2) 0.084(2) -0.0227(18) -0.0284(19) -0.004(2)
C21 0.089(2) 0.0673(17) 0.0598(17) -0.0167(14) 0.0027(16) -0.0103(17)
C22 0.082(2) 0.0671(18) 0.084(2) -0.0112(16) -0.0056(18) 0.0049(16)
C23 0.0720(19) 0.0735(18) 0.0724(19) -0.0086(15) -0.0174(16) 0.0003(16)
N1 0.0586(12) 0.0467(11) 0.0523(12) 0.0043(9) -0.0061(10) 0.0007(9)
N2 0.0648(13) 0.0448(10) 0.0545(12) 0.0019(9) -0.0111(10) 0.0032(10)
N3 0.0546(12) 0.0541(11) 0.0530(12) 0.0076(10) -0.0028(10) -0.0011(10)
N4 0.0589(13) 0.0601(12) 0.0492(12) 0.0010(10) 0.0003(10) -0.0069(11)
N5 0.0612(13) 0.0581(12) 0.0514(12) -0.0009(10) -0.0033(10) -0.0063(11)
O1 0.0684(11) 0.0577(10) 0.0606(11) -0.0044(8) -0.0118(9) 0.0100(9)
F1 0.190(2) 0.160(2) 0.1278(18) 0.0932(17) -0.0472(17) -0.0927(19)
F2 0.1378(18) 0.0861(13) 0.1027(14) -0.0410(11) -0.0087(13) -0.0057(12)
S1 0.0598(4) 0.0473(3) 0.0543(4) 0.0015(3) -0.0087(3) -0.0020(3)

loop_
_atom_type_symbol
_atom_type_description
_atom_type_scat_dispersion_real
_atom_type_scat_dispersion_imag
_atom_type_scat_source
C C 0.0033 0.0016 'International Tables Vol C Tables 4.2.6.8 and 6.1.1.4'
H H 0.0000 0.0000 'International Tables Vol C Tables 4.2.6.8 and 6.1.1.4'
N N 0.0061 0.0033 'International Tables Vol C Tables 4.2.6.8 and 6.1.1.4'
O O 0.0106 0.0060 'International Tables Vol C Tables 4.2.6.8 and 6.1.1.4'
F F 0.0171 0.0103 'International Tables Vol C Tables 4.2.6.8 and 6.1.1.4'
S S 0.1246 0.1234 'International Tables Vol C Tables 4.2.6.8 and 6.1.1.4'

loop_
_geom_angle_atom_site_label_1
_geom_angle_atom_site_label_2
_geom_angle_atom_site_label_3
_geom_angle
_geom_angle_site_symmetry_1
_geom_angle_site_symmetry_3
C2 C1 O1 110.8(2) . .
C2 C1 H1 124.6 . .
O1 C1 H1 124.6 . .
C1 C2 C3 106.7(2) . .
C1 C2 H2 126.7 . .
C3 C2 H2 126.7 . .
C4 C3 C2 106.8(2) . .
C4 C3 H3 126.6 . .
C2 C3 H3 126.6 . .
C3 C4 O1 109.4(2) . .
C3 C4 C5 133.7(2) . .
O1 C4 C5 116.9(2) . .
N1 C5 C4 121.6(2) . .
N1 C5 C6 114.3(2) . .
C4 C5 C6 124.1(2) . .
C5 C6 C7 102.35(19) . .
C5 C6 H6A 111.3 . .
C7 C6 H6A 111.3 . .
C5 C6 H6B 111.3 . .
C7 C6 H6B 111.3 . .
H6A C6 H6B 109.2 . .
N2 C7 C8 112.8(2) . .
N2 C7 C6 100.56(17) . .
C8 C7 C6 112.86(19) . .
N2 C7 H7 110.1 . .
C8 C7 H7 110.1 . .
C6 C7 H7 110.1 . .
C13 C8 C9 119.5(2) . .
C13 C8 C7 121.6(2) . .
C9 C8 C7 118.8(2) . .
C10 C9 C8 120.4(3) . .
C10 C9 H9 119.8 . .
C8 C9 H9 119.8 . .
C11 C10 C9 119.0(3) . .
C11 C10 H10 120.5 . .
C9 C10 H10 120.5 . .
C10 C11 F1 118.9(5) . .
C10 C11 C12 122.8(3) . .
F1 C11 C12 118.3(5) . .
C11 C12 C13 118.4(3) . .
C11 C12 H12 120.8 . .
C13 C12 H12 120.8 . .
C8 C13 C12 119.9(3) . .
C8 C13 H13 120.1 . .
C12 C13 H13 120.1 . .
N3 C14 N2 122.3(2) . .
N3 C14 S1 117.75(18) . .
N2 C14 S1 119.98(18) . .
C16 C15 N4 126.1(2) . .
C16 C15 S1 111.44(18) . .
N4 C15 S1 122.44(18) . .
C15 C16 N3 115.4(2) . .
C15 C16 C17 125.5(2) . .
N3 C16 C17 119.1(2) . .
C16 C17 H17A 109.5 . .
C16 C17 H17B 109.5 . .
H17A C17 H17B 109.5 . .
C16 C17 H17C 109.5 . .
H17A C17 H17C 109.5 . .
H17B C17 H17C 109.5 . .
C23 C18 C19 118.7(2) . .
C23 C18 N5 116.0(2) . .
C19 C18 N5 125.4(2) . .
C20 C19 C18 120.3(3) . .
C20 C19 H19 119.9 . .
C18 C19 H19 119.9 . .
C21 C20 C19 119.0(3) . .
C21 C20 H20 120.5 . .
C19 C20 H20 120.5 . .
C22 C21 C20 122.7(3) . .
C22 C21 F2 118.0(3) . .
C20 C21 F2 119.3(3) . .
C21 C22 C23 118.1(3) . .
C21 C22 H22 121.0 . .
C23 C22 H22 121.0 . .
C18 C23 C22 121.2(3) . .
C18 C23 H23 119.4 . .
C22 C23 H23 119.4 . .
C5 N1 N2 107.25(19) . .
C14 N2 N1 119.02(19) . .
C14 N2 C7 126.9(2) . .
N1 N2 C7 114.00(18) . .
C14 N3 C16 108.8(2) . .
N5 N4 C15 113.3(2) . .
N4 N5 C18 114.4(2) . .
C1 O1 C4 106.4(2) . .
C14 S1 C15 86.58(11) . .

loop_
_geom_bond_atom_site_label_1
_geom_bond_atom_site_label_2
_geom_bond_distance
_geom_bond_site_symmetry_2
C1 C2 1.326(4) .
C1 O1 1.356(3) .
C1 H1 0.9300 .
C2 C3 1.408(4) .
C2 H2 0.9300 .
C3 C4 1.349(3) .
C3 H3 0.9300 .
C4 O1 1.362(3) .
C4 C5 1.432(3) .
C5 N1 1.286(3) .
C5 C6 1.497(3) .
C6 C7 1.541(3) .
C6 H6A 0.9700 .
C6 H6B 0.9700 .
C7 N2 1.464(3) .
C7 C8 1.505(3) .
C7 H7 0.9800 .
C8 C13 1.375(3) .
C8 C9 1.377(3) .
C9 C10 1.373(4) .
C9 H9 0.9300 .
C10 C11 1.343(5) .
C10 H10 0.9300 .
C11 F1 1.355(3) .
C11 C12 1.359(5) .
C12 C13 1.392(4) .
C12 H12 0.9300 .
C13 H13 0.9300 .
C14 N3 1.323(3) .
C14 N2 1.345(3) .
C14 S1 1.726(2) .
C15 C16 1.363(3) .
C15 N4 1.365(3) .
C15 S1 1.747(2) .
C16 N3 1.370(3) .
C16 C17 1.498(3) .
C17 H17A 0.9600 .
C17 H17B 0.9600 .
C17 H17C 0.9600 .
C18 C23 1.372(4) .
C18 C19 1.375(3) .
C18 N5 1.418(3) .
C19 C20 1.370(4) .
C19 H19 0.9300 .
C20 C21 1.355(4) .
C20 H20 0.9300 .
C21 C22 1.343(4) .
C21 F2 1.367(3) .
C22 C23 1.377(4) .
C22 H22 0.9300 .
C23 H23 0.9300 .
N1 N2 1.382(3) .
N4 N5 1.272(3) .

loop_
_geom_torsion_atom_site_label_1
_geom_torsion_atom_site_label_2
_geom_torsion_atom_site_label_3
_geom_torsion_atom_site_label_4
_geom_torsion
_geom_torsion_site_symmetry_1
_geom_torsion_site_symmetry_2
_geom_torsion_site_symmetry_3
_geom_torsion_site_symmetry_4
O1 C1 C2 C3 0.2(3) . . . .
C1 C2 C3 C4 -0.2(3) . . . .
C2 C3 C4 O1 0.2(3) . . . .
C2 C3 C4 C5 179.8(3) . . . .
C3 C4 C5 N1 -174.7(3) . . . .
O1 C4 C5 N1 4.8(3) . . . .
C3 C4 C5 C6 4.3(4) . . . .
O1 C4 C5 C6 -176.1(2) . . . .
N1 C5 C6 C7 -8.9(3) . . . .
C4 C5 C6 C7 172.0(2) . . . .
C5 C6 C7 N2 11.3(2) . . . .
C5 C6 C7 C8 -109.1(2) . . . .
N2 C7 C8 C13 -30.1(3) . . . .
C6 C7 C8 C13 83.1(3) . . . .
N2 C7 C8 C9 153.4(2) . . . .
C6 C7 C8 C9 -93.4(3) . . . .
C13 C8 C9 C10 -0.4(4) . . . .
C7 C8 C9 C10 176.2(2) . . . .
C8 C9 C10 C11 -0.1(4) . . . .
C9 C10 C11 F1 -179.1(3) . . . .
C9 C10 C11 C12 0.3(5) . . . .
C10 C11 C12 C13 0.1(5) . . . .
F1 C11 C12 C13 179.5(2) . . . .
C9 C8 C13 C12 0.8(4) . . . .
C7 C8 C13 C12 -175.7(2) . . . .
C11 C12 C13 C8 -0.6(4) . . . .
N4 C15 C16 N3 178.8(2) . . . .
S1 C15 C16 N3 0.2(3) . . . .
N4 C15 C16 C17 -1.6(4) . . . .
S1 C15 C16 C17 179.7(2) . . . .
C23 C18 C19 C20 0.4(5) . . . .
N5 C18 C19 C20 -179.8(3) . . . .
C18 C19 C20 C21 -0.4(5) . . . .
C19 C20 C21 C22 0.3(6) . . . .
C19 C20 C21 F2 178.7(3) . . . .
C20 C21 C22 C23 -0.2(5) . . . .
F2 C21 C22 C23 -178.7(3) . . . .
C19 C18 C23 C22 -0.4(5) . . . .
N5 C18 C23 C22 179.9(3) . . . .
C21 C22 C23 C18 0.2(5) . . . .
C4 C5 N1 N2 -179.0(2) . . . .
C6 C5 N1 N2 1.8(3) . . . .
N3 C14 N2 N1 -178.4(2) . . . .
S1 C14 N2 N1 1.2(3) . . . .
N3 C14 N2 C7 -1.8(4) . . . .
S1 C14 N2 C7 177.86(19) . . . .
C5 N1 N2 C14 -176.0(2) . . . .
C5 N1 N2 C7 6.9(3) . . . .
C8 C7 N2 C14 -68.2(3) . . . .
C6 C7 N2 C14 171.3(2) . . . .
C8 C7 N2 N1 108.6(2) . . . .
C6 C7 N2 N1 -11.8(3) . . . .
N2 C14 N3 C16 -179.8(2) . . . .
S1 C14 N3 C16 0.6(3) . . . .
C15 C16 N3 C14 -0.4(3) . . . .
C17 C16 N3 C14 180.0(2) . . . .
C16 C15 N4 N5 -179.7(2) . . . .
S1 C15 N4 N5 -1.1(3) . . . .
C15 N4 N5 C18 178.4(2) . . . .
C23 C18 N5 N4 176.2(2) . . . .
C19 C18 N5 N4 -3.6(4) . . . .
C2 C1 O1 C4 -0.1(3) . . . .
C3 C4 O1 C1 0.0(3) . . . .
C5 C4 O1 C1 -179.7(2) . . . .
N3 C14 S1 C15 -0.4(2) . . . .
N2 C14 S1 C15 180.0(2) . . . .
C16 C15 S1 C14 0.1(2) . . . .
N4 C15 S1 C14 -178.6(2) . . . .
